data_7237117
loop_
_publ_author_name
'Liang, Ziqi'
'Li, Miaomiao'
'Zhang, Xiaomei'
'Wang, Qi'
'Jiang, Yu'
'Tian, Hongkun'
'Geng, Yanhou'

_publ_section_title
;
 Near-infrared absorbing non-fullerene acceptors with selenophene as \p
 bridges for efficient organic solar cells
;
_journal_issue 17
_journal_name_full 'Journal of Materials Chemistry A'
_journal_page_first 8059
_journal_paper_doi 10.1039/C8TA00783G
_journal_volume 6
_journal_year 2018
_chemical_formula_moiety 'C98 H82 F4 N4 O2 S2 Se2'
_chemical_formula_sum 'C98 H82 F4 N4 O2 S2 Se2'
_chemical_formula_weight 1645.71
_space_group_crystal_system monoclinic
_space_group_IT_number 15
_space_group_name_Hall '-C 2yc'
_space_group_name_H-M_alt 'C 1 2/c 1'
_atom_sites_solution_hydrogens mixed
_audit_creation_method SHELXL-2014/7
_audit_update_record
;
2018-01-23 deposited with the CCDC.
2018-03-29 downloaded from the CCDC.
;
_cell_angle_alpha 90
_cell_angle_beta 94.79(3)
_cell_angle_gamma 90
_cell_formula_units_Z 4
_cell_length_a 31.859(7)
_cell_length_b 16.153(4)
_cell_length_c 16.230(7)
_cell_measurement_reflns_used 2887
_cell_measurement_temperature 120.0(1)
_cell_measurement_theta_max 25.544
_cell_measurement_theta_min 3.295
_cell_volume 8323(5)
_computing_cell_refinement 'CrysAlisPro 1.171.39.29c (Rigaku OD, 2017)'
_computing_data_collection 'CrysAlisPro 1.171.39.29c (Rigaku OD, 2017)'
_computing_data_reduction 'CrysAlisPro 1.171.39.29c (Rigaku OD, 2017)'
_computing_molecular_graphics 'SHELXTL (Sheldrick, 2008)'
_computing_publication_material 'SHELXTL (Sheldrick, 2008)'
_computing_structure_refinement 'SHELXL-2014/7 (Sheldrick, 2014)'
_computing_structure_solution 'SHELXTL (Sheldrick, 2008)'
_diffrn_ambient_temperature 120.0(1)
_diffrn_detector_area_resol_mean 16.2116
_diffrn_measured_fraction_theta_full 0.998
_diffrn_measured_fraction_theta_max 0.998
_diffrn_measurement_device_type 'SuperNova, Single source at offset/far, Eos'
_diffrn_measurement_method '\w scans'
_diffrn_radiation_type MoK\a
_diffrn_radiation_wavelength 0.71073
_diffrn_reflns_av_R_equivalents 0.0993
_diffrn_reflns_av_unetI/netI 0.1324
_diffrn_reflns_Laue_measured_fraction_full 0.998
_diffrn_reflns_Laue_measured_fraction_max 0.998
_diffrn_reflns_limit_h_max 37
_diffrn_reflns_limit_h_min -33
_diffrn_reflns_limit_k_max 17
_diffrn_reflns_limit_k_min -19
_diffrn_reflns_limit_l_max 19
_diffrn_reflns_limit_l_min -19
_diffrn_reflns_number 26687
_diffrn_reflns_point_group_measured_fraction_full 0.998
_diffrn_reflns_point_group_measured_fraction_max 0.998
_diffrn_reflns_theta_full 25.009
_diffrn_reflns_theta_max 25.009
_diffrn_reflns_theta_min 3.141
_diffrn_source 'micro-focus sealed X-ray tube'
_exptl_absorpt_coefficient_mu 1.000
_exptl_absorpt_correction_T_max 1.00000
_exptl_absorpt_correction_T_min 0.62411
_exptl_absorpt_correction_type multi-scan
_exptl_absorpt_process_details
;
CrysAlisPro 1.171.39.29c (Rigaku Oxford Diffraction, 2017)
Empirical absorption correction using spherical harmonics,
 implemented in SCALE3 ABSPACK scaling algorithm.
;
_exptl_crystal_colour colourless
_exptl_crystal_density_diffrn 1.313
_exptl_crystal_density_method 'not measured'
_exptl_crystal_description block
_exptl_crystal_F_000 3400
_exptl_crystal_size_max 0.300
_exptl_crystal_size_mid 0.280
_exptl_crystal_size_min 0.250
_refine_diff_density_max 1.828
_refine_diff_density_min -0.618
_refine_diff_density_rms 0.113
_refine_ls_extinction_method none
_refine_ls_goodness_of_fit_ref 1.027
_refine_ls_hydrogen_treatment constr
_refine_ls_matrix_type full
_refine_ls_number_parameters 506
_refine_ls_number_reflns 7330
_refine_ls_number_restraints 43
_refine_ls_restrained_S_all 1.044
_refine_ls_R_factor_all 0.2002
_refine_ls_R_factor_gt 0.1058
_refine_ls_shift/su_max 0.009
_refine_ls_shift/su_mean 0.000
_refine_ls_structure_factor_coef Fsqd
_refine_ls_weighting_details 'w=1/[\s^2^(Fo^2^)+(0.1755P)^2^+15.5372P] where P=(Fo^2^+2Fc^2^)/3'
_refine_ls_weighting_scheme calc
_refine_ls_wR_factor_gt 0.2630
_refine_ls_wR_factor_ref 0.3438
_reflns_Friedel_coverage 0.000
_reflns_number_gt 3420
_reflns_number_total 7330
_reflns_threshold_expression 'I > 2\s(I)'
_cod_data_source_file c8ta00783g2.cif
_cod_data_source_block P1
_cod_original_sg_symbol_H-M 'C 2/c'
_cod_database_code 7237117
_shelx_shelxl_version_number 2014/7
_shelx_space_group_comment
;
The symmetry employed for this shelxl refinement is uniquely defined
by the following loop, which should always be used as a source of
symmetry information in preference to the above space-group names.
They are only intended as comments.
;
_shelx_estimated_absorpt_t_min 0.753
_shelx_estimated_absorpt_t_max 0.788

loop_
_space_group_symop_operation_xyz
'x, y, z'
'-x, y, -z+1/2'
'x+1/2, y+1/2, z'
'-x+1/2, y+1/2, -z+1/2'
'-x, -y, -z'
'x, -y, z-1/2'
'-x+1/2, -y+1/2, -z'
'x+1/2, -y+1/2, z-1/2'

loop_
_atom_site_label
_atom_site_type_symbol
_atom_site_fract_x
_atom_site_fract_y
_atom_site_fract_z
_atom_site_U_iso_or_equiv
_atom_site_adp_type
_atom_site_occupancy
_atom_site_site_symmetry_order
_atom_site_calc_flag
_atom_site_refinement_flags_posn
_atom_site_refinement_flags_adp
_atom_site_refinement_flags_occupancy
_atom_site_disorder_assembly
_atom_site_disorder_group
Se1 Se 0.44346(3) 0.92166(6) 0.29506(6) 0.0634(5) Uani 1 1 d . . . . .
S1 S 0.32676(7) 0.93975(15) 0.11901(15) 0.0593(8) Uani 1 1 d . . . . .
O1 O 0.51128(19) 0.8880(4) 0.4005(4) 0.0681(19) Uani 1 1 d . . . . .
N1 N 0.5016(4) 1.2693(7) 0.4309(7) 0.124(5) Uani 1 1 d . . . . .
N2 N 0.6205(4) 1.2362(7) 0.5647(7) 0.126(4) Uani 1 1 d . U . . .
F1 F 0.67855(15) 0.9637(4) 0.6359(3) 0.088(2) Uani 1 1 d . . . . .
F2 F 0.64664(18) 0.8148(4) 0.6037(4) 0.093(2) Uani 1 1 d . . . . .
C1 C 0.3130(2) 0.6965(5) 0.1320(5) 0.050(2) Uani 1 1 d . . . . .
C2 C 0.2783(2) 0.7187(6) 0.0612(5) 0.056(3) Uani 1 1 d . . . . .
C3 C 0.2521(3) 0.6635(6) 0.0165(5) 0.061(3) Uani 1 1 d . . . . .
H3 H 0.2535 0.6069 0.0266 0.073 Uiso 1 1 calc R U . . .
C4 C 0.2762(2) 0.8034(6) 0.0438(5) 0.052(2) Uani 1 1 d . . . . .
C5 C 0.3089(3) 0.8414(6) 0.1002(5) 0.053(2) Uani 1 1 d . . . . .
C6 C 0.3311(3) 0.7824(5) 0.1485(5) 0.056(3) Uani 1 1 d . . . . .
C7 C 0.3629(2) 0.8176(6) 0.2006(5) 0.057(3) Uani 1 1 d . . . . .
H7 H 0.3806 0.7871 0.2376 0.068 Uiso 1 1 calc R U . . .
C8 C 0.3658(3) 0.9015(6) 0.1920(5) 0.058(3) Uani 1 1 d . . . . .
C9 C 0.3957(3) 0.9598(6) 0.2297(5) 0.057(3) Uani 1 1 d . . . . .
C10 C 0.3950(3) 1.0448(6) 0.2263(6) 0.063(3) Uani 1 1 d . . . . .
H10 H 0.3736 1.0736 0.1964 0.075 Uiso 1 1 calc R U . . .
C11 C 0.4284(3) 1.0851(6) 0.2705(6) 0.062(3) Uani 1 1 d . . . . .
H11 H 0.4307 1.1425 0.2717 0.075 Uiso 1 1 calc R U . . .
C12 C 0.4583(3) 1.0338(6) 0.3128(6) 0.060(3) Uani 1 1 d . . . . .
C13 C 0.4929(3) 1.0680(6) 0.3617(5) 0.058(3) Uani 1 1 d . . . . .
H13 H 0.4942 1.1254 0.3580 0.070 Uiso 1 1 calc R U . . .
C14 C 0.5247(3) 1.0354(6) 0.4131(6) 0.059(3) Uani 1 1 d . . . . .
C15 C 0.5329(3) 0.9467(7) 0.4282(6) 0.064(3) Uani 1 1 d . . . . .
C16 C 0.5714(3) 0.9397(6) 0.4818(6) 0.055(2) Uani 1 1 d . . . . .
C17 C 0.5875(3) 1.0183(7) 0.5010(6) 0.065(3) Uani 1 1 d . . . . .
C18 C 0.6244(3) 1.0293(8) 0.5523(6) 0.069(3) Uani 1 1 d . . . . .
H18 H 0.6356 1.0816 0.5638 0.083 Uiso 1 1 calc R U . . .
C19 C 0.6431(3) 0.9599(8) 0.5844(6) 0.073(3) Uani 1 1 d . . . . .
C20 C 0.6271(3) 0.8794(8) 0.5676(7) 0.080(3) Uani 1 1 d . . . . .
C21 C 0.5908(3) 0.8684(7) 0.5157(6) 0.075(3) Uani 1 1 d . . . . .
H21 H 0.5798 0.8160 0.5039 0.090 Uiso 1 1 calc R U . . .
C22 C 0.5576(3) 1.0804(6) 0.4622(6) 0.066(3) Uani 1 1 d . . . . .
C23 C 0.5604(3) 1.1637(7) 0.4744(6) 0.083(4) Uani 1 1 d . . . . .
C24 C 0.5277(4) 1.2219(8) 0.4495(7) 0.094(4) Uani 1 1 d . . . . .
C25 C 0.5935(4) 1.2035(8) 0.5245(8) 0.098(4) Uani 1 1 d . U . . .
C26 C 0.3451(3) 0.6390(6) 0.0985(6) 0.055(3) Uani 1 1 d . . . . .
C27 C 0.3788(5) 0.6652(8) 0.0617(10) 0.121(5) Uani 1 1 d . . . . .
H27 H 0.3829 0.7219 0.0571 0.146 Uiso 1 1 calc R U . . .
C28 C 0.4083(5) 0.6117(10) 0.0298(10) 0.123(5) Uani 1 1 d . . . . .
H28 H 0.4311 0.6364 0.0075 0.148 Uiso 1 1 calc R U . . .
C29 C 0.4069(3) 0.5305(7) 0.0282(6) 0.075(3) Uani 1 1 d D . . . .
C30 C 0.3724(5) 0.5028(8) 0.0672(9) 0.109(5) Uani 1 1 d . . . . .
H30 H 0.3688 0.4458 0.0717 0.131 Uiso 1 1 calc R U . . .
C31 C 0.3419(4) 0.5548(8) 0.1011(8) 0.096(4) Uani 1 1 d . . . . .
H31 H 0.3194 0.5308 0.1253 0.115 Uiso 1 1 calc R U . . .
C32 C 0.4367(4) 0.4743(8) -0.0006(7) 0.113(5) Uani 1 1 d D . . . .
H32A H 0.4356 0.4225 0.0293 0.136 Uiso 1 1 calc R U . . .
H32B H 0.4648 0.4971 0.0102 0.136 Uiso 1 1 calc R U . . .
C33 C 0.4281(4) 0.4580(8) -0.0928(7) 0.146(7) Uani 1 1 d D U . . .
H33A H 0.4259 0.5056 -0.1256 0.175 Uiso 0.5 1 d R U P A -1
H33B H 0.4004 0.4281 -0.0992 0.175 Uiso 0.5 1 d R U P A -1
H33C H 0.3986 0.4500 -0.1038 0.175 Uiso 0.5 1 d R U P B 2
H33D H 0.4432 0.4082 -0.1049 0.175 Uiso 0.5 1 d R U P B 2
C34 C 0.4623(7) 0.4009(18) -0.1226(11) 0.139(6) Uani 0.5 1 d D U P C -1
H34A H 0.4891 0.4294 -0.1179 0.167 Uiso 0.5 1 calc R U P C -1
H34B H 0.4648 0.3520 -0.0879 0.167 Uiso 0.5 1 calc R U P C -1
C35 C 0.4515(7) 0.3755(19) -0.2112(12) 0.139(6) Uani 0.5 1 d D . P C -1
H35A H 0.4244 0.3477 -0.2154 0.167 Uiso 0.5 1 calc R U P C -1
H35B H 0.4488 0.4248 -0.2453 0.167 Uiso 0.5 1 calc R U P C -1
C36 C 0.4837(7) 0.3190(16) -0.2444(12) 0.139(6) Uani 0.5 1 d D . P C -1
H36A H 0.4701 0.2676 -0.2626 0.167 Uiso 0.5 1 calc R U P C -1
H36B H 0.4947 0.3448 -0.2920 0.167 Uiso 0.5 1 calc R U P C -1
C37 C 0.5194(8) 0.3002(18) -0.1809(15) 0.139(6) Uani 0.5 1 d D . P C -1
H37A H 0.5458 0.3147 -0.2018 0.167 Uiso 0.5 1 d R U P C -1
H37B H 0.5193 0.2422 -0.1682 0.167 Uiso 0.5 1 d R U P C -1
H37C H 0.5158 0.3315 -0.1318 0.167 Uiso 0.5 1 d R U P C -1
C34' C 0.4425(13) 0.5354(15) -0.1377(9) 0.184(9) Uani 0.5 1 d D . P C 2
H34C H 0.4273 0.5834 -0.1202 0.221 Uiso 0.5 1 calc R U P C 2
H34D H 0.4723 0.5445 -0.1231 0.221 Uiso 0.5 1 calc R U P C 2
C35' C 0.4348(12) 0.5251(15) -0.2299(9) 0.184(9) Uani 0.5 1 d D . P C 2
H35C H 0.4048 0.5187 -0.2450 0.221 Uiso 0.5 1 calc R U P C 2
H35D H 0.4490 0.4759 -0.2474 0.221 Uiso 0.5 1 calc R U P C 2
C36' C 0.4512(10) 0.6010(18) -0.2731(14) 0.184(9) Uani 0.5 1 d D . P C 2
H36C H 0.4793 0.6145 -0.2492 0.221 Uiso 0.5 1 calc R U P C 2
H36D H 0.4529 0.5891 -0.3313 0.221 Uiso 0.5 1 calc R U P C 2
C37' C 0.4223(12) 0.6736(16) -0.264(2) 0.184(9) Uani 0.5 1 d D . P C 2
H37D H 0.4071 0.6840 -0.3164 0.221 Uiso 0.5 1 d R U P C 2
H37E H 0.4388 0.7214 -0.2472 0.221 Uiso 0.5 1 d R U P C 2
H37F H 0.4027 0.6623 -0.2234 0.221 Uiso 0.5 1 d R U P C 2
C38 C 0.2950(3) 0.6644(5) 0.2097(6) 0.055(3) Uani 1 1 d . . . . .
C39 C 0.3217(3) 0.6409(7) 0.2790(7) 0.079(3) Uani 1 1 d . . . . .
H39 H 0.3506 0.6406 0.2743 0.095 Uiso 1 1 calc R U . . .
C40 C 0.3075(3) 0.6184(7) 0.3528(7) 0.075(3) Uani 1 1 d . . . . .
H40 H 0.3274 0.6010 0.3943 0.090 Uiso 1 1 calc R U . . .
C41 C 0.2646(3) 0.6195(6) 0.3714(5) 0.075(3) Uani 1 1 d D . . . .
C42 C 0.2386(3) 0.6422(7) 0.2965(7) 0.075(3) Uani 1 1 d . . . . .
H42 H 0.2096 0.6419 0.2998 0.089 Uiso 1 1 calc R U . . .
C43 C 0.2525(3) 0.6639(7) 0.2222(7) 0.074(3) Uani 1 1 d . . . . .
H43 H 0.2330 0.6787 0.1789 0.088 Uiso 1 1 calc R U . . .
C44 C 0.2491(4) 0.5974(8) 0.4486(5) 0.094(4) Uani 1 1 d D . . . .
H44A H 0.2497 0.5377 0.4542 0.113 Uiso 1 1 calc R U . . .
H44B H 0.2199 0.6150 0.4484 0.113 Uiso 1 1 calc R U . . .
C45 C 0.2737(4) 0.6349(8) 0.5217(5) 0.100(4) Uani 1 1 d D . . . .
H45A H 0.2739 0.6946 0.5155 0.120 Uiso 1 1 calc R U . . .
H45B H 0.3026 0.6157 0.5235 0.120 Uiso 1 1 calc R U . . .
C46 C 0.2553(4) 0.6127(9) 0.6032(5) 0.111(5) Uani 1 1 d D . . . .
H46A H 0.2298 0.6445 0.6082 0.134 Uiso 1 1 calc R U . . .
H46B H 0.2479 0.5545 0.6027 0.134 Uiso 1 1 calc R U . . .
C47 C 0.2864(4) 0.6303(8) 0.6769(5) 0.115(5) Uani 1 1 d D . . . .
H47A H 0.3130 0.6038 0.6686 0.138 Uiso 1 1 calc R U . . .
H47B H 0.2913 0.6895 0.6810 0.138 Uiso 1 1 calc R U . . .
C48 C 0.2707(4) 0.5994(10) 0.7570(6) 0.131(6) Uani 1 1 d D . . . .
H48A H 0.2637 0.5411 0.7514 0.158 Uiso 1 1 calc R U . . .
H48B H 0.2452 0.6291 0.7675 0.158 Uiso 1 1 calc R U . . .
C49 C 0.3031(5) 0.6111(9) 0.8295(6) 0.136(6) Uani 1 1 d D . . . .
H49A H 0.3285 0.5824 0.8190 0.163 Uiso 1 1 calc R U . . .
H49B H 0.2924 0.5892 0.8786 0.163 Uiso 1 1 calc R U . . .
H49C H 0.3090 0.6690 0.8369 0.163 Uiso 1 1 calc R U . . .

loop_
_atom_site_aniso_label
_atom_site_aniso_U_11
_atom_site_aniso_U_22
_atom_site_aniso_U_33
_atom_site_aniso_U_23
_atom_site_aniso_U_13
_atom_site_aniso_U_12
Se1 0.0488(6) 0.0617(7) 0.0726(7) -0.0123(5) -0.0364(5) 0.0011(5)
S1 0.0480(13) 0.0539(15) 0.0692(16) -0.0075(12) -0.0354(12) 0.0013(11)
O1 0.056(4) 0.070(5) 0.073(4) -0.007(4) -0.026(4) -0.003(4)
N1 0.126(9) 0.071(7) 0.158(10) -0.005(7) -0.090(8) -0.010(7)
N2 0.112(6) 0.113(7) 0.139(6) -0.010(5) -0.067(5) -0.020(5)
F1 0.046(3) 0.129(5) 0.079(4) -0.011(4) -0.039(3) 0.009(3)
F2 0.069(3) 0.096(5) 0.105(4) -0.008(4) -0.047(3) 0.025(3)
C1 0.039(4) 0.048(5) 0.056(5) -0.001(4) -0.031(4) -0.002(4)
C2 0.038(4) 0.060(6) 0.063(6) 0.000(5) -0.033(4) 0.007(4)
C3 0.055(5) 0.052(6) 0.068(6) -0.007(5) -0.033(5) 0.008(5)
C4 0.043(5) 0.050(6) 0.059(5) -0.003(4) -0.028(4) -0.004(4)
C5 0.047(5) 0.055(6) 0.052(5) -0.010(5) -0.025(4) -0.004(4)
C6 0.049(5) 0.043(5) 0.070(6) -0.010(5) -0.039(5) 0.004(4)
C7 0.045(5) 0.047(6) 0.070(6) 0.002(5) -0.041(5) -0.004(4)
C8 0.041(5) 0.064(7) 0.062(6) -0.008(5) -0.035(5) -0.002(4)
C9 0.051(5) 0.061(6) 0.056(5) -0.007(5) -0.023(5) -0.003(5)
C10 0.053(5) 0.066(7) 0.064(6) -0.013(5) -0.025(5) -0.009(5)
C11 0.051(5) 0.062(6) 0.070(6) -0.018(5) -0.025(5) 0.002(5)
C12 0.048(5) 0.067(6) 0.060(6) -0.004(5) -0.020(5) -0.008(5)
C13 0.045(5) 0.062(6) 0.063(6) -0.008(5) -0.016(5) 0.001(5)
C14 0.047(5) 0.059(6) 0.067(6) -0.015(5) -0.023(5) -0.009(5)
C15 0.052(6) 0.076(7) 0.061(6) -0.013(5) -0.018(5) -0.010(5)
C16 0.037(5) 0.067(7) 0.059(6) -0.009(5) -0.007(5) 0.001(5)
C17 0.056(5) 0.073(7) 0.062(6) -0.008(5) -0.024(5) 0.002(5)
C18 0.048(5) 0.093(8) 0.061(6) -0.009(6) -0.028(5) -0.014(6)
C19 0.039(5) 0.107(9) 0.069(7) -0.013(7) -0.014(5) 0.003(6)
C20 0.062(6) 0.100(9) 0.073(7) -0.013(7) -0.022(6) 0.014(7)
C21 0.056(6) 0.081(8) 0.082(7) -0.006(6) -0.023(6) 0.009(6)
C22 0.059(6) 0.066(7) 0.068(6) -0.024(5) -0.029(5) -0.004(5)
C23 0.080(7) 0.078(8) 0.081(7) -0.007(6) -0.056(6) -0.021(6)
C24 0.088(8) 0.069(8) 0.114(9) 0.008(7) -0.062(8) -0.024(7)
C25 0.093(5) 0.093(5) 0.105(5) -0.007(4) -0.022(4) -0.006(4)
C26 0.041(5) 0.047(6) 0.071(6) 0.005(5) -0.033(5) -0.006(4)
C27 0.155(14) 0.047(7) 0.171(15) 0.016(8) 0.066(12) -0.002(9)
C28 0.100(11) 0.094(11) 0.185(16) 0.000(11) 0.060(11) -0.005(9)
C29 0.061(7) 0.071(8) 0.089(8) 0.000(7) -0.020(6) 0.017(6)
C30 0.117(11) 0.058(8) 0.156(13) 0.006(8) 0.032(10) 0.030(8)
C31 0.080(8) 0.071(8) 0.136(11) 0.012(8) -0.002(8) -0.001(7)
C32 0.080(8) 0.110(11) 0.148(12) 0.016(10) -0.002(9) 0.045(8)
C33 0.084(9) 0.158(16) 0.202(18) -0.083(14) 0.048(11) -0.023(9)
C34 0.111(11) 0.125(13) 0.180(18) -0.044(11) 0.009(13) 0.014(9)
C35 0.111(11) 0.125(13) 0.180(18) -0.044(11) 0.009(13) 0.014(9)
C36 0.111(11) 0.125(13) 0.180(18) -0.044(11) 0.009(13) 0.014(9)
C37 0.111(11) 0.125(13) 0.180(18) -0.044(11) 0.009(13) 0.014(9)
C34' 0.19(2) 0.19(2) 0.179(18) -0.012(19) 0.049(19) -0.011(17)
C35' 0.19(2) 0.19(2) 0.179(18) -0.012(19) 0.049(19) -0.011(17)
C36' 0.19(2) 0.19(2) 0.179(18) -0.012(19) 0.049(19) -0.011(17)
C37' 0.19(2) 0.19(2) 0.179(18) -0.012(19) 0.049(19) -0.011(17)
C38 0.047(5) 0.045(5) 0.068(6) -0.005(5) -0.031(5) 0.002(4)
C39 0.053(6) 0.103(9) 0.076(7) 0.012(7) -0.021(6) -0.004(6)
C40 0.064(7) 0.098(9) 0.060(7) 0.002(6) -0.016(6) -0.002(6)
C41 0.058(6) 0.063(7) 0.099(9) -0.007(6) -0.018(6) -0.012(5)
C42 0.045(5) 0.074(7) 0.100(9) -0.006(7) -0.019(6) -0.018(5)
C43 0.049(6) 0.080(8) 0.085(8) 0.002(6) -0.033(6) 0.002(5)
C44 0.090(8) 0.121(10) 0.070(7) 0.011(7) -0.010(7) -0.055(8)
C45 0.097(9) 0.091(9) 0.106(10) 0.000(8) -0.021(8) -0.012(8)
C46 0.125(12) 0.101(10) 0.110(11) 0.017(9) 0.020(10) -0.029(9)
C47 0.158(14) 0.092(10) 0.103(10) -0.019(8) 0.063(11) -0.026(10)
C48 0.164(16) 0.123(13) 0.117(12) -0.007(10) 0.069(12) -0.001(12)
C49 0.195(18) 0.091(11) 0.123(12) -0.001(10) 0.027(13) 0.009(12)

loop_
_atom_type_symbol
_atom_type_description
_atom_type_scat_dispersion_real
_atom_type_scat_dispersion_imag
_atom_type_scat_source
C C 0.0033 0.0016 'International Tables Vol C Tables 4.2.6.8 and 6.1.1.4'
H H 0.0000 0.0000 'International Tables Vol C Tables 4.2.6.8 and 6.1.1.4'
F F 0.0171 0.0103 'International Tables Vol C Tables 4.2.6.8 and 6.1.1.4'
N N 0.0061 0.0033 'International Tables Vol C Tables 4.2.6.8 and 6.1.1.4'
O O 0.0106 0.0060 'International Tables Vol C Tables 4.2.6.8 and 6.1.1.4'
S S 0.1246 0.1234 'International Tables Vol C Tables 4.2.6.8 and 6.1.1.4'
Se Se -0.0929 2.2259 'International Tables Vol C Tables 4.2.6.8 and 6.1.1.4'

loop_
_geom_angle_atom_site_label_1
_geom_angle_atom_site_label_2
_geom_angle_atom_site_label_3
_geom_angle
_geom_angle_site_symmetry_1
_geom_angle_site_symmetry_3
C9 Se1 C12 87.2(4) . .
C5 S1 C8 90.0(4) . .
C26 C1 C38 113.7(7) . .
C26 C1 C6 111.5(7) . .
C38 C1 C6 109.2(7) . .
C26 C1 C2 109.4(7) . .
C38 C1 C2 113.3(7) . .
C6 C1 C2 98.8(6) . .
C3 C2 C4 120.5(7) . .
C3 C2 C1 126.5(8) . .
C4 C2 C1 113.0(7) . .
C2 C3 C4 116.9(8) . 7_565
C2 C3 H3 121.6 . .
C4 C3 H3 121.6 7_565 .
C3 C4 C2 122.6(8) 7_565 .
C3 C4 C5 132.0(9) 7_565 .
C2 C4 C5 105.4(7) . .
C6 C5 C4 111.6(8) . .
C6 C5 S1 113.1(5) . .
C4 C5 S1 135.4(7) . .
C5 C6 C7 112.0(8) . .
C5 C6 C1 111.1(6) . .
C7 C6 C1 136.9(8) . .
C8 C7 C6 113.4(7) . .
C8 C7 H7 123.3 . .
C6 C7 H7 123.3 . .
C7 C8 C9 130.8(8) . .
C7 C8 S1 111.6(6) . .
C9 C8 S1 117.6(7) . .
C10 C9 C8 128.9(8) . .
C10 C9 Se1 111.1(6) . .
C8 C9 Se1 120.0(7) . .
C9 C10 C11 115.9(9) . .
C9 C10 H10 122.0 . .
C11 C10 H10 122.0 . .
C12 C11 C10 115.7(9) . .
C12 C11 H11 122.1 . .
C10 C11 H11 122.1 . .
C11 C12 C13 120.6(9) . .
C11 C12 Se1 110.0(6) . .
C13 C12 Se1 129.3(7) . .
C14 C13 C12 134.2(9) . .
C14 C13 H13 112.9 . .
C12 C13 H13 112.9 . .
C13 C14 C22 127.3(9) . .
C13 C14 C15 126.1(8) . .
C22 C14 C15 106.6(8) . .
O1 C15 C16 125.2(10) . .
O1 C15 C14 127.0(8) . .
C16 C15 C14 107.8(8) . .
C17 C16 C21 121.3(8) . .
C17 C16 C15 109.9(8) . .
C21 C16 C15 128.8(9) . .
C16 C17 C18 121.6(10) . .
C16 C17 C22 108.0(7) . .
C18 C17 C22 130.3(10) . .
C19 C18 C17 116.6(10) . .
C19 C18 H18 121.7 . .
C17 C18 H18 121.7 . .
F1 C19 C18 121.3(10) . .
F1 C19 C20 115.5(10) . .
C18 C19 C20 123.2(9) . .
F2 C20 C21 120.4(11) . .
F2 C20 C19 119.4(9) . .
C21 C20 C19 120.2(11) . .
C20 C21 C16 117.0(10) . .
C20 C21 H21 121.5 . .
C16 C21 H21 121.5 . .
C23 C22 C14 127.4(9) . .
C23 C22 C17 125.0(8) . .
C14 C22 C17 107.6(8) . .
C22 C23 C24 124.8(8) . .
C22 C23 C25 124.3(10) . .
C24 C23 C25 110.4(10) . .
N1 C24 C23 178.7(15) . .
N2 C25 C23 179.5(17) . .
C27 C26 C31 113.1(11) . .
C27 C26 C1 123.8(10) . .
C31 C26 C1 123.1(10) . .
C26 C27 C28 123.7(12) . .
C26 C27 H27 118.1 . .
C28 C27 H27 118.1 . .
C29 C28 C27 126.8(13) . .
C29 C28 H28 116.6 . .
C27 C28 H28 116.6 . .
C28 C29 C30 109.8(11) . .
C28 C29 C32 128.5(13) . .
C30 C29 C32 121.4(12) . .
C29 C30 C31 125.1(11) . .
C29 C30 H30 117.4 . .
C31 C30 H30 117.4 . .
C26 C31 C30 121.3(12) . .
C26 C31 H31 119.3 . .
C30 C31 H31 119.3 . .
C29 C32 C33 111.3(7) . .
C29 C32 H32A 109.4 . .
C33 C32 H32A 109.4 . .
C29 C32 H32B 109.4 . .
C33 C32 H32B 109.4 . .
H32A C32 H32B 108.0 . .
C32 C33 C34 109.8(8) . .
C32 C33 C34' 106.7(8) . .
C32 C33 H33A 114.6 . .
C34 C33 H33A 109.7 . .
C32 C33 H33B 105.6 . .
C34 C33 H33B 108.6 . .
H33A C33 H33B 108.4 . .
C32 C33 H33C 107.6 . .
C34' C33 H33C 110.6 . .
C32 C33 H33D 106.9 . .
C34' C33 H33D 114.1 . .
H33C C33 H33D 110.5 . .
C35 C34 C33 110.7(9) . .
C35 C34 H34A 109.5 . .
C33 C34 H34A 109.5 . .
C35 C34 H34B 109.5 . .
C33 C34 H34B 109.5 . .
H34A C34 H34B 108.1 . .
C36 C35 C34 113.5(8) . .
C36 C35 H35A 108.9 . .
C34 C35 H35A 108.9 . .
C36 C35 H35B 108.9 . .
C34 C35 H35B 108.9 . .
H35A C35 H35B 107.7 . .
C37 C36 C35 112.2(9) . .
C37 C36 H36A 109.2 . .
C35 C36 H36A 109.2 . .
C37 C36 H36B 109.2 . .
C35 C36 H36B 109.2 . .
H36A C36 H36B 107.9 . .
C36 C37 H37A 110.2 . .
C36 C37 H37B 109.2 . .
H37A C37 H37B 109.5 . .
C36 C37 H37C 109.1 . .
H37A C37 H37C 109.5 . .
H37B C37 H37C 109.5 . .
C35' C34' C33 110.5(10) . .
C35' C34' H34C 109.6 . .
C33 C34' H34C 109.6 . .
C35' C34' H34D 109.5 . .
C33 C34' H34D 109.5 . .
H34C C34' H34D 108.1 . .
C34' C35' C36' 109.5(10) . .
C34' C35' H35C 109.7 . .
C36' C35' H35C 109.8 . .
C34' C35' H35D 109.8 . .
C36' C35' H35D 109.8 . .
H35C C35' H35D 108.2 . .
C37' C36' C35' 110.1(10) . .
C37' C36' H36C 109.6 . .
C35' C36' H36C 109.6 . .
C37' C36' H36D 109.6 . .
C35' C36' H36D 109.6 . .
H36C C36' H36D 108.2 . .
C36' C37' H37D 108.3 . .
C36' C37' H37E 109.2 . .
H37D C37' H37E 109.5 . .
C36' C37' H37F 110.9 . .
H37D C37' H37F 109.5 . .
H37E C37' H37F 109.5 . .
C43 C38 C39 114.5(10) . .
C43 C38 C1 124.4(8) . .
C39 C38 C1 120.7(8) . .
C40 C39 C38 123.4(10) . .
C40 C39 H39 118.3 . .
C38 C39 H39 118.3 . .
C39 C40 C41 125.3(9) . .
C39 C40 H40 117.3 . .
C41 C40 H40 117.3 . .
C40 C41 C44 126.2(9) . .
C40 C41 C42 108.3(9) . .
C44 C41 C42 125.4(10) . .
C43 C42 C41 126.7(9) . .
C43 C42 H42 116.7 . .
C41 C42 H42 116.7 . .
C42 C43 C38 121.6(9) . .
C42 C43 H43 119.2 . .
C38 C43 H43 119.2 . .
C41 C44 C45 113.5(7) . .
C41 C44 H44A 108.9 . .
C45 C44 H44A 108.9 . .
C41 C44 H44B 108.9 . .
C45 C44 H44B 108.9 . .
H44A C44 H44B 107.7 . .
C44 C45 C46 112.2(7) . .
C44 C45 H45A 109.2 . .
C46 C45 H45A 109.2 . .
C44 C45 H45B 109.2 . .
C46 C45 H45B 109.2 . .
H45A C45 H45B 107.9 . .
C47 C46 C45 111.5(7) . .
C47 C46 H46A 109.3 . .
C45 C46 H46A 109.3 . .
C47 C46 H46B 109.3 . .
C45 C46 H46B 109.3 . .
H46A C46 H46B 108.0 . .
C48 C47 C46 112.0(8) . .
C48 C47 H47A 109.2 . .
C46 C47 H47A 109.2 . .
C48 C47 H47B 109.2 . .
C46 C47 H47B 109.2 . .
H47A C47 H47B 107.9 . .
C47 C48 C49 111.9(8) . .
C47 C48 H48A 109.2 . .
C49 C48 H48A 109.2 . .
C47 C48 H48B 109.2 . .
C49 C48 H48B 109.2 . .
H48A C48 H48B 107.9 . .
C48 C49 H49A 109.5 . .
C48 C49 H49B 109.5 . .
H49A C49 H49B 109.5 . .
C48 C49 H49C 109.5 . .
H49A C49 H49C 109.5 . .
H49B C49 H49C 109.5 . .

loop_
_geom_bond_atom_site_label_1
_geom_bond_atom_site_label_2
_geom_bond_distance
_geom_bond_site_symmetry_2
Se1 C9 1.884(8) .
Se1 C12 1.887(10) .
S1 C5 1.707(9) .
S1 C8 1.757(8) .
O1 C15 1.234(11) .
N1 C24 1.153(14) .
N2 C25 1.162(13) .
F1 C19 1.350(10) .
F2 C20 1.326(12) .
C1 C26 1.514(12) .
C1 C38 1.520(12) .
C1 C6 1.518(12) .
C1 C2 1.568(9) .
C2 C3 1.384(12) .
C2 C4 1.398(12) .
C3 C4 1.383(11) 7_565
C3 H3 0.9300 .
C4 C3 1.383(11) 7_565
C4 C5 1.462(10) .
C5 C6 1.388(11) .
C6 C7 1.388(10) .
C7 C8 1.365(12) .
C7 H7 0.9300 .
C8 C9 1.441(12) .
C9 C10 1.373(13) .
C10 C11 1.394(12) .
C10 H10 0.9300 .
C11 C12 1.398(13) .
C11 H11 0.9300 .
C12 C13 1.416(11) .
C13 C14 1.364(12) .
C13 H13 0.9300 .
C14 C22 1.456(12) .
C14 C15 1.472(14) .
C15 C16 1.449(12) .
C16 C17 1.395(13) .
C16 C21 1.398(13) .
C17 C18 1.393(11) .
C17 C22 1.485(13) .
C18 C19 1.353(15) .
C18 H18 0.9300 .
C19 C20 1.414(16) .
C20 C21 1.385(12) .
C21 H21 0.9300 .
C22 C23 1.362(14) .
C23 C24 1.435(16) .
C23 C25 1.430(15) .
C26 C27 1.340(15) .
C26 C31 1.365(15) .
C27 C28 1.407(18) .
C27 H27 0.9300 .
C28 C29 1.312(18) .
C28 H28 0.9300 .
C29 C30 1.389(16) .
C29 C32 1.421(8) .
C30 C31 1.429(16) .
C30 H30 0.9300 .
C31 H31 0.9300 .
C32 C33 1.522(8) .
C32 H32A 0.9700 .
C32 H32B 0.9700 .
C33 C34 1.536(9) .
C33 C34' 1.536(10) .
C33 H33A 0.9334 .
C33 H33B 1.0022 .
C33 H33C 0.9510 .
C33 H33D 0.9660 .
C34 C35 1.507(10) .
C34 H34A 0.9700 .
C34 H34B 0.9700 .
C35 C36 1.505(9) .
C35 H35A 0.9700 .
C35 H35B 0.9700 .
C36 C37 1.502(10) .
C36 H36A 0.9700 .
C36 H36B 0.9700 .
C37 H37A 0.9600 .
C37 H37B 0.9600 .
C37 H37C 0.9600 .
C34' C35' 1.506(10) .
C34' H34C 0.9700 .
C34' H34D 0.9700 .
C35' C36' 1.526(10) .
C35' H35C 0.9700 .
C35' H35D 0.9700 .
C36' C37' 1.506(10) .
C36' H36C 0.9700 .
C36' H36D 0.9700 .
C37' H37D 0.9600 .
C37' H37E 0.9600 .
C37' H37F 0.9600 .
C38 C43 1.383(13) .
C38 C39 1.405(12) .
C39 C40 1.365(14) .
C39 H39 0.9300 .
C40 C41 1.423(14) .
C40 H40 0.9300 .
C41 C44 1.430(8) .
C41 C42 1.458(13) .
C42 C43 1.366(14) .
C42 H42 0.9300 .
C43 H43 0.9300 .
C44 C45 1.494(8) .
C44 H44A 0.9700 .
C44 H44B 0.9700 .
C45 C46 1.533(8) .
C45 H45A 0.9700 .
C45 H45B 0.9700 .
C46 C47 1.515(8) .
C46 H46A 0.9700 .
C46 H46B 0.9700 .
C47 C48 1.515(8) .
C47 H47A 0.9700 .
C47 H47B 0.9700 .
C48 C49 1.511(9) .
C48 H48A 0.9700 .
C48 H48B 0.9700 .
C49 H49A 0.9600 .
C49 H49B 0.9600 .
C49 H49C 0.9600 .

loop_
_geom_torsion_atom_site_label_1
_geom_torsion_atom_site_label_2
_geom_torsion_atom_site_label_3
_geom_torsion_atom_site_label_4
_geom_torsion
_geom_torsion_site_symmetry_1
_geom_torsion_site_symmetry_4
C26 C1 C2 C3 59.6(12) . .
C38 C1 C2 C3 -68.4(12) . .
C6 C1 C2 C3 176.2(9) . .
C26 C1 C2 C4 -119.0(9) . .
C38 C1 C2 C4 113.0(9) . .
C6 C1 C2 C4 -2.4(10) . .
C4 C2 C3 C4 -1.2(16) . 7_565
C1 C2 C3 C4 -179.7(8) . 7_565
C3 C2 C4 C3 1.3(17) . 7_565
C1 C2 C4 C3 180.0(8) . 7_565
C3 C2 C4 C5 -178.1(9) . .
C1 C2 C4 C5 0.6(11) . .
C3 C4 C5 C6 -177.5(10) 7_565 .
C2 C4 C5 C6 1.8(11) . .
C3 C4 C5 S1 0.8(18) 7_565 .
C2 C4 C5 S1 -179.9(8) . .
C8 S1 C5 C6 1.2(8) . .
C8 S1 C5 C4 -177.1(10) . .
C4 C5 C6 C7 178.3(8) . .
S1 C5 C6 C7 -0.4(11) . .
C4 C5 C6 C1 -3.5(12) . .
S1 C5 C6 C1 177.8(7) . .
C26 C1 C6 C5 118.4(8) . .
C38 C1 C6 C5 -115.1(8) . .
C2 C1 C6 C5 3.4(10) . .
C26 C1 C6 C7 -64.1(15) . .
C38 C1 C6 C7 62.5(15) . .
C2 C1 C6 C7 -179.0(12) . .
C5 C6 C7 C8 -0.9(13) . .
C1 C6 C7 C8 -178.4(11) . .
C6 C7 C8 C9 -175.3(10) . .
C6 C7 C8 S1 1.7(12) . .
C5 S1 C8 C7 -1.6(8) . .
C5 S1 C8 C9 175.9(8) . .
C7 C8 C9 C10 -172.3(11) . .
S1 C8 C9 C10 10.7(15) . .
C7 C8 C9 Se1 6.9(16) . .
S1 C8 C9 Se1 -170.0(5) . .
C12 Se1 C9 C10 0.4(8) . .
C12 Se1 C9 C8 -178.9(9) . .
C8 C9 C10 C11 179.1(10) . .
Se1 C9 C10 C11 -0.2(12) . .
C9 C10 C11 C12 -0.3(14) . .
C10 C11 C12 C13 -178.1(9) . .
C10 C11 C12 Se1 0.6(12) . .
C9 Se1 C12 C11 -0.6(8) . .
C9 Se1 C12 C13 178.0(10) . .
C11 C12 C13 C14 175.0(11) . .
Se1 C12 C13 C14 -3.4(18) . .
C12 C13 C14 C22 -177.4(11) . .
C12 C13 C14 C15 3.9(19) . .
C13 C14 C15 O1 -4.0(18) . .
C22 C14 C15 O1 177.1(10) . .
C13 C14 C15 C16 175.7(10) . .
C22 C14 C15 C16 -3.2(11) . .
O1 C15 C16 C17 -180.0(10) . .
C14 C15 C16 C17 0.3(12) . .
O1 C15 C16 C21 -3.1(18) . .
C14 C15 C16 C21 177.1(10) . .
C21 C16 C17 C18 2.5(16) . .
C15 C16 C17 C18 179.6(9) . .
C21 C16 C17 C22 -174.4(9) . .
C15 C16 C17 C22 2.7(12) . .
C16 C17 C18 C19 -2.0(16) . .
C22 C17 C18 C19 174.1(11) . .
C17 C18 C19 F1 -178.9(9) . .
C17 C18 C19 C20 0.7(17) . .
F1 C19 C20 F2 1.8(16) . .
C18 C19 C20 F2 -177.9(10) . .
F1 C19 C20 C21 179.9(9) . .
C18 C19 C20 C21 0.3(18) . .
F2 C20 C21 C16 178.2(9) . .
C19 C20 C21 C16 0.1(16) . .
C17 C16 C21 C20 -1.4(16) . .
C15 C16 C21 C20 -177.9(10) . .
C13 C14 C22 C23 8(2) . .
C15 C14 C22 C23 -172.6(11) . .
C13 C14 C22 C17 -174.2(10) . .
C15 C14 C22 C17 4.7(12) . .
C16 C17 C22 C23 172.8(11) . .
C18 C17 C22 C23 -4(2) . .
C16 C17 C22 C14 -4.7(12) . .
C18 C17 C22 C14 178.8(10) . .
C14 C22 C23 C24 9(2) . .
C17 C22 C23 C24 -168.0(11) . .
C14 C22 C23 C25 179.3(12) . .
C17 C22 C23 C25 2(2) . .
C38 C1 C26 C27 -145.3(11) . .
C6 C1 C26 C27 -21.3(13) . .
C2 C1 C26 C27 87.0(12) . .
C38 C1 C26 C31 36.3(11) . .
C6 C1 C26 C31 160.3(9) . .
C2 C1 C26 C31 -91.4(11) . .
C31 C26 C27 C28 -1(2) . .
C1 C26 C27 C28 -179.2(12) . .
C26 C27 C28 C29 2(3) . .
C27 C28 C29 C30 -3(2) . .
C27 C28 C29 C32 -177.5(14) . .
C28 C29 C30 C31 2(2) . .
C32 C29 C30 C31 177.3(12) . .
C27 C26 C31 C30 0.2(17) . .
C1 C26 C31 C30 178.7(10) . .
C29 C30 C31 C26 -1(2) . .
C28 C29 C32 C33 -87.6(16) . .
C30 C29 C32 C33 98.5(13) . .
C29 C32 C33 C34 177.0(17) . .
C29 C32 C33 C34' 75(2) . .
C32 C33 C34 C35 173(2) . .
C33 C34 C35 C36 -180(2) . .
C34 C35 C36 C37 0(4) . .
C32 C33 C34' C35' -179(3) . .
C33 C34' C35' C36' -177(2) . .
C34' C35' C36' C37' -74(4) . .
C26 C1 C38 C43 -133.3(9) . .
C6 C1 C38 C43 101.4(10) . .
C2 C1 C38 C43 -7.6(13) . .
C26 C1 C38 C39 53.7(11) . .
C6 C1 C38 C39 -71.5(11) . .
C2 C1 C38 C39 179.4(9) . .
C43 C38 C39 C40 0.6(16) . .
C1 C38 C39 C40 174.2(10) . .
C38 C39 C40 C41 -3.3(19) . .
C39 C40 C41 C44 -178.9(11) . .
C39 C40 C41 C42 4.4(16) . .
C40 C41 C42 C43 -3.7(16) . .
C44 C41 C42 C43 179.6(11) . .
C41 C42 C43 C38 1.7(18) . .
C39 C38 C43 C42 0.1(15) . .
C1 C38 C43 C42 -173.2(9) . .
C40 C41 C44 C45 46.3(18) . .
C42 C41 C44 C45 -137.6(12) . .
C41 C44 C45 C46 177.9(11) . .
C44 C45 C46 C47 164.3(12) . .
C45 C46 C47 C48 -173.3(12) . .
C46 C47 C48 C49 175.6(13) . .
